data_7158897
loop_
_publ_author_name
'Ooka, Kaito'
'Nakanishi, Keisuke'
'Udagawa, Yutaro'
'Ichikawa, Yoshiyasu'
'Hosokawa, Seijiro'

_publ_section_title
;
 Bioinspired total synthesis of boneratamides A--C
;
_journal_name_full 'Organic &amp; Biomolecular Chemistry'
_journal_paper_doi 10.1039/D2OB00486K
_journal_year 2022
_chemical_absolute_configuration 'CHOOSE rm ad rmad syn or unk'
_chemical_formula_moiety 'C27 H41 N2 O4, (C6 D6)'
_chemical_formula_sum 'C27 H41 N2 O4'
_chemical_formula_weight 457.63
_chemical_melting_point 376.5(5)
_space_group_crystal_system monoclinic
_space_group_IT_number 5
_space_group_name_Hall 'C 2y'
_space_group_name_H-M_alt 'C 1 2 1'
_atom_sites_solution_hydrogens geom
_atom_sites_solution_primary direct
_atom_sites_solution_secondary difmap
_audit_update_record
;
2022-01-27 deposited with the CCDC.	2022-09-13 downloaded from the CCDC.
;
_cell_angle_alpha 90.0000
_cell_angle_beta 116.597(8)
_cell_angle_gamma 90.0000
_cell_formula_units_Z 4
_cell_length_a 17.0655(8)
_cell_length_b 10.6435(5)
_cell_length_c 16.6001(8)
_cell_measurement_reflns_used 13216
_cell_measurement_temperature 173
_cell_measurement_theta_max 68.25
_cell_measurement_theta_min 2.98
_cell_volume 2696.1(3)
_computing_cell_refinement 'RAPID AUTO'
_computing_data_collection 'RAPID AUTO (Rigaku, ????)'
_computing_data_reduction 'RAPID AUTO'
_computing_molecular_graphics 'CrystalStructure 4.2.4'
_computing_publication_material 'CrystalStructure 4.2.4 (Rigaku, 2016)'
_computing_structure_refinement 'SHELXL Version 2014/6 (Sheldrick, 2008)'
_computing_structure_solution 'SHELXT Version 2014/4 (Sheldrick, 2014)'
_diffrn_ambient_temperature 173
_diffrn_detector_area_resol_mean 10.000
_diffrn_measured_fraction_theta_full 0.989
_diffrn_measured_fraction_theta_max 0.988
_diffrn_measurement_device_type 'Rigaku R-AXIS RAPID'
_diffrn_measurement_method \w
_diffrn_radiation_type 'Cu K\a'
_diffrn_radiation_wavelength 1.54187
_diffrn_reflns_av_R_equivalents 0.0333
_diffrn_reflns_Laue_measured_fraction_full 0.989
_diffrn_reflns_Laue_measured_fraction_max 0.988
_diffrn_reflns_limit_h_max 20
_diffrn_reflns_limit_h_min -20
_diffrn_reflns_limit_k_max 12
_diffrn_reflns_limit_k_min -12
_diffrn_reflns_limit_l_max 19
_diffrn_reflns_limit_l_min -19
_diffrn_reflns_number 15545
_diffrn_reflns_point_group_measured_fraction_full 0.978
_diffrn_reflns_point_group_measured_fraction_max 0.974
_diffrn_reflns_theta_full 67.687
_diffrn_reflns_theta_max 68.253
_diffrn_reflns_theta_min 2.977
_diffrn_standards_number 0
_exptl_absorpt_coefficient_mu 0.597
_exptl_absorpt_correction_T_max 0.836
_exptl_absorpt_correction_T_min 0.671
_exptl_absorpt_correction_type multi-scan
_exptl_absorpt_process_details 'ABSCOR (Rigaku, 1995)'
_exptl_crystal_colour colorless
_exptl_crystal_density_diffrn 1.127
_exptl_crystal_density_method 'not measured'
_exptl_crystal_description block
_exptl_crystal_F_000 996.00
_exptl_crystal_recrystallization_method 'Re-crystallisation from solvent: n-hexane/benzene-d6'
_exptl_crystal_size_max 0.600
_exptl_crystal_size_mid 0.500
_exptl_crystal_size_min 0.300
_refine_diff_density_max 0.63
_refine_diff_density_min -0.39
_refine_ls_abs_structure_details
;
 Flack x determined using 2053 quotients [(I+)-(I-)]/[(I+)+(I-)]
 (Parsons, Flack and Wagner, Acta Cryst. B69 (2013) 249-259).
;
_refine_ls_abs_structure_Flack 0.11(5)
_refine_ls_extinction_method none
_refine_ls_goodness_of_fit_ref 1.064
_refine_ls_hydrogen_treatment constr
_refine_ls_number_parameters 299
_refine_ls_number_reflns 4797
_refine_ls_number_restraints 1
_refine_ls_R_factor_all 0.0559
_refine_ls_R_factor_gt 0.0543
_refine_ls_shift/su_max 0.000
_refine_ls_structure_factor_coef Fsqd
_refine_ls_weighting_details 'w = 1/[\s^2^(Fo^2^)+(0.1032P)^2^+1.5528P] where P=(Fo^2^+2Fc^2^)/3'
_refine_ls_weighting_scheme calc
_refine_ls_wR_factor_gt 0.1549
_refine_ls_wR_factor_ref 0.1571
_reflns_Friedel_coverage 0.862
_reflns_Friedel_fraction_full 0.965
_reflns_Friedel_fraction_max 0.958
_reflns_number_gt 4623
_reflns_number_total 4797
_reflns_threshold_expression F^2^>2.0\s(F^2^)
_cod_data_source_file d2ob00486k2.cif
_cod_data_source_block 20210716_Hosokawa_Lab
_cod_depositor_comments
;
The following automatic conversions were performed:

data item '_chemical_melting_point' value '376-377' was changed to
'376.5(5)' -- the average value was taken and precision was
estimated.

Automatic conversion script
Id: cif_fix_values 7556 2019-12-06 15:28:31Z antanas 
;
_cod_original_sg_symbol_H-M 'C 2'
_cod_database_code 7158897
_shelxl_version_number 2014/6

loop_
_space_group_symop_id
_space_group_symop_operation_xyz
1 +X,+Y,+Z
2 -X,+Y,-Z
3 1/2+X,1/2+Y,+Z
4 1/2-X,1/2+Y,-Z

loop_
_atom_site_label
_atom_site_type_symbol
_atom_site_fract_x
_atom_site_fract_y
_atom_site_fract_z
_atom_site_U_iso_or_equiv
_atom_site_adp_type
_atom_site_occupancy
_atom_site_site_symmetry_order
_atom_site_calc_flag
_atom_site_refinement_flags_posn
_atom_site_refinement_flags_adp
_atom_site_refinement_flags_occupancy
_atom_site_disorder_assembly
_atom_site_disorder_group
O1 O 0.24879(14) 0.3974(3) 0.75314(17) 0.0449(6) Uani 1 1 d . . . . .
O2 O 0.43756(15) 0.3466(3) 1.07217(16) 0.0475(6) Uani 1 1 d . . . . .
O3 O 0.10115(15) 0.4685(3) 0.80791(19) 0.0487(7) Uani 1 1 d . . . . .
O4 O 0.22652(19) 0.5692(3) 0.8940(2) 0.0543(7) Uani 1 1 d . . . . .
N5 N 0.31257(15) 0.3318(3) 0.94000(17) 0.0306(6) Uani 1 1 d . . . . .
N6 N 0.39191(16) 0.4341(3) 0.78971(17) 0.0302(6) Uani 1 1 d . . . . .
H6 H 0.4464 0.4156 0.8275 0.036 Uiso 1 1 calc R U . . .
C7 C 0.3268(2) 0.3828(3) 0.8030(2) 0.0315(7) Uani 1 1 d . . . . .
C8 C 0.3560(2) 0.2970(3) 0.8856(2) 0.0328(7) Uani 1 1 d . . . . .
H8 H 0.4206 0.3074 0.9230 0.039 Uiso 1 1 calc R U . . .
C9 C 0.1851(2) 0.4739(3) 0.8682(2) 0.0391(8) Uani 1 1 d . . . . .
C10 C 0.21780(19) 0.3443(3) 0.9061(2) 0.0334(7) Uani 1 1 d . . . . .
H10 H 0.1857 0.2772 0.8612 0.040 Uiso 1 1 calc R U . . .
C11 C 0.3760(2) 0.5196(3) 0.7151(2) 0.0321(7) Uani 1 1 d . . . . .
H11 H 0.3112 0.5331 0.6816 0.038 Uiso 1 1 calc R U . . .
C12 C 0.3578(2) 0.3506(3) 1.0294(2) 0.0370(7) Uani 1 1 d . . . . .
C13 C 0.4188(2) 0.6483(3) 0.7519(2) 0.0360(7) Uani 1 1 d . . . . .
H13 H 0.4034 0.7042 0.6985 0.043 Uiso 1 1 calc R U . . .
C14 C 0.5073(2) 0.4492(3) 0.6948(2) 0.0396(8) Uani 1 1 d . . . . .
H14 H 0.5232 0.3893 0.7462 0.048 Uiso 1 1 calc R U . . .
C15 C 0.3717(2) 0.5414(4) 0.5632(2) 0.0414(8) Uani 1 1 d . . . . .
H15 H 0.3908 0.6249 0.5621 0.050 Uiso 1 1 calc R U . . .
C16 C 0.2062(2) 0.3293(4) 0.9929(2) 0.0445(8) Uani 1 1 d . . . . .
H16A H 0.1565 0.3805 0.9899 0.053 Uiso 1 1 calc R U . . .
H16B H 0.1962 0.2403 1.0031 0.053 Uiso 1 1 calc R U . . .
C17 C 0.2930(2) 0.3769(4) 1.0665(3) 0.0481(9) Uani 1 1 d . . . . .
H17A H 0.2900 0.4679 1.0771 0.058 Uiso 1 1 calc R U . . .
H17B H 0.3091 0.3311 1.1237 0.058 Uiso 1 1 calc R U . . .
C18 C 0.4066(2) 0.4620(3) 0.6480(2) 0.0377(7) Uani 1 1 d . . . . .
C19 C 0.5507(2) 0.5749(4) 0.7337(3) 0.0447(8) Uani 1 1 d . . . . .
H19A H 0.5393 0.6337 0.6835 0.054 Uiso 1 1 calc R U . . .
H19B H 0.6148 0.5623 0.7668 0.054 Uiso 1 1 calc R U . . .
C20 C 0.3813(3) 0.7107(4) 0.8107(3) 0.0485(9) Uani 1 1 d . . . . .
H20 H 0.3919 0.6536 0.8624 0.058 Uiso 1 1 calc R U . . .
C21 C 0.5185(2) 0.6345(4) 0.7974(3) 0.0429(8) Uani 1 1 d . . . . .
H21A H 0.5367 0.5815 0.8519 0.051 Uiso 1 1 calc R U . . .
H21B H 0.5458 0.7182 0.8165 0.051 Uiso 1 1 calc R U . . .
C22 C 0.3133(3) 0.4853(4) 0.4920(2) 0.0470(9) Uani 1 1 d . . . . .
C23 C 0.3379(3) 0.1607(4) 0.8545(3) 0.0517(9) Uani 1 1 d . . . . .
H23A H 0.3683 0.1407 0.8180 0.062 Uiso 1 1 calc R U . . .
H23B H 0.3591 0.1052 0.9071 0.062 Uiso 1 1 calc R U . . .
H23C H 0.2747 0.1486 0.8183 0.062 Uiso 1 1 calc R U . . .
C24 C 0.3583(3) 0.3352(4) 0.6115(2) 0.0481(9) Uani 1 1 d . . . . .
H24A H 0.4013 0.2673 0.6212 0.058 Uiso 1 1 calc R U . . .
H24B H 0.3231 0.3126 0.6432 0.058 Uiso 1 1 calc R U . . .
C25 C 0.5437(3) 0.3959(5) 0.6326(3) 0.0629(12) Uani 1 1 d . . . . .
H25A H 0.5155 0.3153 0.6079 0.075 Uiso 1 1 calc R U . . .
H25B H 0.5319 0.4550 0.5831 0.075 Uiso 1 1 calc R U . . .
H25C H 0.6071 0.3835 0.6669 0.075 Uiso 1 1 calc R U . . .
C26 C 0.0596(3) 0.5876(5) 0.7738(4) 0.0700(14) Uani 1 1 d . . . . .
H26A H -0.0016 0.5738 0.7301 0.084 Uiso 1 1 calc R U . . .
H26B H 0.0618 0.6390 0.8237 0.084 Uiso 1 1 calc R U . . .
H26C H 0.0903 0.6311 0.7442 0.084 Uiso 1 1 calc R U . . .
C27 C 0.2640(4) 0.5402(5) 0.3992(3) 0.0699(14) Uani 1 1 d . . . . .
H27A H 0.2242 0.4768 0.3587 0.084 Uiso 1 1 calc R U . . .
H27B H 0.2302 0.6131 0.4018 0.084 Uiso 1 1 calc R U . . .
H27C H 0.3057 0.5664 0.3767 0.084 Uiso 1 1 calc R U . . .
C28 C 0.4254(4) 0.8361(5) 0.8483(4) 0.0781(15) Uani 1 1 d . . . . .
H28A H 0.4887 0.8236 0.8825 0.094 Uiso 1 1 calc R U . . .
H28B H 0.4135 0.8945 0.7985 0.094 Uiso 1 1 calc R U . . .
H28C H 0.4023 0.8709 0.8880 0.094 Uiso 1 1 calc R U . . .
C29 C 0.3000(4) 0.3516(5) 0.5130(3) 0.0790(16) Uani 1 1 d . . . . .
H29A H 0.2380 0.3369 0.4993 0.095 Uiso 1 1 calc R U . . .
H29B H 0.3165 0.2922 0.4772 0.095 Uiso 1 1 calc R U . . .
C30 C 0.2832(3) 0.7319(5) 0.7579(4) 0.0634(12) Uani 1 1 d . . . . .
H30A H 0.2541 0.6517 0.7333 0.076 Uiso 1 1 calc R U . . .
H30B H 0.2605 0.7670 0.7979 0.076 Uiso 1 1 calc R U . . .
H30C H 0.2717 0.7906 0.7084 0.076 Uiso 1 1 calc R U . . .
C31 C 0.0684(4) 0.3630(9) 0.5635(5) 0.102(2) Uani 1 1 d . . . . .
H31 H 0.1149 0.3178 0.6096 0.122 Uiso 1 1 calc R U . . .
C32 C 0.0000 0.2972(10) 0.5000 0.095(3) Uani 1 2 d S T P . .
H32 H 0.0000 0.2080 0.5000 0.114 Uiso 1 2 calc R U P . .
C33 C 0.0724(6) 0.4786(13) 0.5635(6) 0.147(4) Uani 1 1 d . . . . .
H33 H 0.1234 0.5208 0.6057 0.177 Uiso 1 1 calc R U . . .
C34 C 0.0000 0.5487(13) 0.5000 0.160(7) Uani 1 2 d S T P . .
H34 H 0.0000 0.6379 0.5000 0.192 Uiso 1 2 calc R U P . .

loop_
_atom_site_aniso_label
_atom_site_aniso_U_11
_atom_site_aniso_U_22
_atom_site_aniso_U_33
_atom_site_aniso_U_23
_atom_site_aniso_U_13
_atom_site_aniso_U_12
O1 0.0232(11) 0.0650(16) 0.0389(13) 0.0119(11) 0.0071(10) -0.0073(10)
O2 0.0285(12) 0.0767(19) 0.0334(12) -0.0067(13) 0.0102(10) -0.0057(12)
O3 0.0303(12) 0.0520(15) 0.0593(16) 0.0165(13) 0.0160(12) 0.0065(11)
O4 0.0544(17) 0.0374(13) 0.0698(19) 0.0010(13) 0.0266(15) -0.0039(12)
N5 0.0224(12) 0.0358(13) 0.0315(13) 0.0002(11) 0.0102(10) -0.0045(10)
N6 0.0230(12) 0.0372(13) 0.0258(12) 0.0022(10) 0.0068(10) -0.0024(10)
C7 0.0272(14) 0.0354(15) 0.0298(16) -0.0003(12) 0.0107(13) -0.0053(12)
C8 0.0288(14) 0.0377(17) 0.0312(16) 0.0020(12) 0.0128(13) -0.0003(12)
C9 0.0332(16) 0.0414(18) 0.0455(19) 0.0035(15) 0.0202(15) -0.0020(14)
C10 0.0234(14) 0.0370(16) 0.0369(17) 0.0017(13) 0.0109(13) -0.0062(12)
C11 0.0248(14) 0.0378(16) 0.0318(16) 0.0050(13) 0.0111(12) -0.0014(12)
C12 0.0312(16) 0.0481(19) 0.0318(17) -0.0002(14) 0.0142(14) -0.0055(14)
C13 0.0362(17) 0.0341(16) 0.0394(18) 0.0014(14) 0.0185(15) -0.0017(13)
C14 0.0407(18) 0.0467(19) 0.0382(18) 0.0063(15) 0.0235(15) 0.0074(15)
C15 0.0467(19) 0.043(2) 0.0362(18) 0.0058(15) 0.0200(16) 0.0042(15)
C16 0.0312(16) 0.061(2) 0.0437(19) 0.0099(18) 0.0190(15) 0.0005(16)
C17 0.0361(17) 0.075(3) 0.0364(18) -0.0041(17) 0.0191(15) -0.0013(17)
C18 0.0421(18) 0.0386(18) 0.0320(17) 0.0018(14) 0.0164(15) -0.0026(14)
C19 0.0302(17) 0.054(2) 0.051(2) 0.0102(17) 0.0197(16) -0.0018(15)
C20 0.066(2) 0.0381(19) 0.055(2) 0.0020(16) 0.039(2) 0.0042(17)
C21 0.0334(17) 0.0423(18) 0.049(2) -0.0042(16) 0.0148(15) -0.0125(14)
C22 0.053(2) 0.049(2) 0.0334(18) -0.0010(15) 0.0148(17) 0.0123(17)
C23 0.068(3) 0.0383(19) 0.055(2) -0.0034(16) 0.032(2) -0.0007(18)
C24 0.062(2) 0.0415(19) 0.0377(19) -0.0027(16) 0.0194(18) -0.0072(18)
C25 0.071(3) 0.079(3) 0.055(3) 0.012(2) 0.042(2) 0.026(2)
C26 0.051(2) 0.064(3) 0.093(4) 0.033(3) 0.029(3) 0.022(2)
C27 0.087(3) 0.063(3) 0.039(2) 0.001(2) 0.010(2) 0.021(2)
C28 0.099(4) 0.054(3) 0.104(4) -0.027(3) 0.066(3) -0.012(3)
C29 0.091(4) 0.050(3) 0.055(3) -0.006(2) -0.004(3) -0.007(2)
C30 0.070(3) 0.062(3) 0.080(3) 0.015(2) 0.052(3) 0.022(2)
C31 0.069(4) 0.103(5) 0.085(4) 0.010(4) -0.008(3) 0.002(4)
C32 0.107(7) 0.089(6) 0.096(7) 0.000 0.052(6) 0.000
C33 0.095(6) 0.174(11) 0.095(6) -0.008(6) -0.028(5) -0.034(6)
C34 0.226(19) 0.079(7) 0.138(11) 0.000 0.049(13) 0.000

loop_
_atom_type_symbol
_atom_type_description
_atom_type_scat_dispersion_real
_atom_type_scat_dispersion_imag
_atom_type_scat_source
C C 0.0181 0.0091
;
International Tables for Crystallography
(Vol. C, Tables 4.2.6.8 and 6.1.1.4)
;
H H 0.0000 0.0000
;
International Tables for Crystallography
(Vol. C, Table 6.1.1.4)
;
N N 0.0311 0.0180
;
International Tables for Crystallography
(Vol. C, Tables 4.2.6.8 and 6.1.1.4)
;
O O 0.0492 0.0322
;
International Tables for Crystallography
(Vol. C, Tables 4.2.6.8 and 6.1.1.4)
;

loop_
_geom_angle_atom_site_label_1
_geom_angle_atom_site_label_2
_geom_angle_atom_site_label_3
_geom_angle
_geom_angle_site_symmetry_1
_geom_angle_site_symmetry_3
_geom_angle_publ_flag
C9 O3 C26 115.6(3) . . ?
C12 N5 C8 121.6(3) . . ?
C12 N5 C10 113.6(3) . . ?
C8 N5 C10 124.7(3) . . ?
C7 N6 C11 122.6(2) . . ?
C7 N6 H6 118.7 . . ?
C11 N6 H6 118.7 . . ?
O1 C7 N6 124.6(3) . . ?
O1 C7 C8 120.0(3) . . ?
N6 C7 C8 115.4(3) . . ?
N5 C8 C23 111.8(3) . . ?
N5 C8 C7 110.7(3) . . ?
C23 C8 C7 109.1(3) . . ?
N5 C8 H8 108.4 . . ?
C23 C8 H8 108.4 . . ?
C7 C8 H8 108.4 . . ?
O4 C9 O3 124.6(3) . . ?
O4 C9 C10 125.0(3) . . ?
O3 C9 C10 110.1(3) . . ?
N5 C10 C9 112.4(3) . . ?
N5 C10 C16 102.3(2) . . ?
C9 C10 C16 107.6(3) . . ?
N5 C10 H10 111.4 . . ?
C9 C10 H10 111.4 . . ?
C16 C10 H10 111.4 . . ?
N6 C11 C13 110.0(3) . . ?
N6 C11 C18 111.6(3) . . ?
C13 C11 C18 112.5(3) . . ?
N6 C11 H11 107.5 . . ?
C13 C11 H11 107.5 . . ?
C18 C11 H11 107.5 . . ?
O2 C12 N5 125.0(3) . . ?
O2 C12 C17 126.7(3) . . ?
N5 C12 C17 108.3(3) . . ?
C21 C13 C20 114.6(3) . . ?
C21 C13 C11 109.5(3) . . ?
C20 C13 C11 112.1(3) . . ?
C21 C13 H13 106.7 . . ?
C20 C13 H13 106.7 . . ?
C11 C13 H13 106.7 . . ?
C19 C14 C25 110.0(3) . . ?
C19 C14 C18 110.9(3) . . ?
C25 C14 C18 113.0(3) . . ?
C19 C14 H14 107.6 . . ?
C25 C14 H14 107.6 . . ?
C18 C14 H14 107.6 . . ?
C22 C15 C18 114.2(3) . . ?
C22 C15 H15 122.9 . . ?
C18 C15 H15 122.9 . . ?
C17 C16 C10 103.2(3) . . ?
C17 C16 H16A 111.1 . . ?
C10 C16 H16A 111.1 . . ?
C17 C16 H16B 111.1 . . ?
C10 C16 H16B 111.1 . . ?
H16A C16 H16B 109.1 . . ?
C12 C17 C16 103.8(3) . . ?
C12 C17 H17A 111.0 . . ?
C16 C17 H17A 111.0 . . ?
C12 C17 H17B 111.0 . . ?
C16 C17 H17B 111.0 . . ?
H17A C17 H17B 109.0 . . ?
C15 C18 C14 113.7(3) . . ?
C15 C18 C11 109.1(3) . . ?
C14 C18 C11 109.3(3) . . ?
C15 C18 C24 101.6(3) . . ?
C14 C18 C24 113.3(3) . . ?
C11 C18 C24 109.4(3) . . ?
C14 C19 C21 113.5(3) . . ?
C14 C19 H19A 108.9 . . ?
C21 C19 H19A 108.9 . . ?
C14 C19 H19B 108.9 . . ?
C21 C19 H19B 108.9 . . ?
H19A C19 H19B 107.7 . . ?
C30 C20 C28 108.8(4) . . ?
C30 C20 C13 111.2(3) . . ?
C28 C20 C13 111.7(3) . . ?
C30 C20 H20 108.4 . . ?
C28 C20 H20 108.4 . . ?
C13 C20 H20 108.4 . . ?
C13 C21 C19 111.3(3) . . ?
C13 C21 H21A 109.4 . . ?
C19 C21 H21A 109.4 . . ?
C13 C21 H21B 109.4 . . ?
C19 C21 H21B 109.4 . . ?
H21A C21 H21B 108.0 . . ?
C15 C22 C27 127.0(4) . . ?
C15 C22 C29 111.0(3) . . ?
C27 C22 C29 122.1(4) . . ?
C8 C23 H23A 109.5 . . ?
C8 C23 H23B 109.5 . . ?
H23A C23 H23B 109.5 . . ?
C8 C23 H23C 109.5 . . ?
H23A C23 H23C 109.5 . . ?
H23B C23 H23C 109.5 . . ?
C29 C24 C18 107.6(3) . . ?
C29 C24 H24A 110.2 . . ?
C18 C24 H24A 110.2 . . ?
C29 C24 H24B 110.2 . . ?
C18 C24 H24B 110.2 . . ?
H24A C24 H24B 108.5 . . ?
C14 C25 H25A 109.5 . . ?
C14 C25 H25B 109.5 . . ?
H25A C25 H25B 109.5 . . ?
C14 C25 H25C 109.5 . . ?
H25A C25 H25C 109.5 . . ?
H25B C25 H25C 109.5 . . ?
O3 C26 H26A 109.5 . . ?
O3 C26 H26B 109.5 . . ?
H26A C26 H26B 109.5 . . ?
O3 C26 H26C 109.5 . . ?
H26A C26 H26C 109.5 . . ?
H26B C26 H26C 109.5 . . ?
C22 C27 H27A 109.5 . . ?
C22 C27 H27B 109.5 . . ?
H27A C27 H27B 109.5 . . ?
C22 C27 H27C 109.5 . . ?
H27A C27 H27C 109.5 . . ?
H27B C27 H27C 109.5 . . ?
C20 C28 H28A 109.5 . . ?
C20 C28 H28B 109.5 . . ?
H28A C28 H28B 109.5 . . ?
C20 C28 H28C 109.5 . . ?
H28A C28 H28C 109.5 . . ?
H28B C28 H28C 109.5 . . ?
C24 C29 C22 105.5(4) . . ?
C24 C29 H29A 110.6 . . ?
C22 C29 H29A 110.6 . . ?
C24 C29 H29B 110.6 . . ?
C22 C29 H29B 110.6 . . ?
H29A C29 H29B 108.8 . . ?
C20 C30 H30A 109.5 . . ?
C20 C30 H30B 109.5 . . ?
H30A C30 H30B 109.5 . . ?
C20 C30 H30C 109.5 . . ?
H30A C30 H30C 109.5 . . ?
H30B C30 H30C 109.5 . . ?
C33 C31 C32 122.7(8) . . ?
C33 C31 H31 118.6 . . ?
C32 C31 H31 118.6 . . ?
C31 C32 C31 118.3(11) . 2_556 ?
C31 C32 H32 120.9 . . ?
C31 C32 H32 120.9 2_556 . ?
C31 C33 C34 119.5(9) . . ?
C31 C33 H33 120.2 . . ?
C34 C33 H33 120.2 . . ?
C33 C34 C33 116.9(14) . 2_556 ?
C33 C34 H34 121.6 . . ?
C33 C34 H34 121.6 2_556 . ?

loop_
_geom_bond_atom_site_label_1
_geom_bond_atom_site_label_2
_geom_bond_distance
_geom_bond_site_symmetry_2
_geom_bond_publ_flag
O1 C7 1.223(4) . ?
O2 C12 1.222(4) . ?
O3 C9 1.332(4) . ?
O3 C26 1.438(5) . ?
O4 C9 1.199(5) . ?
N5 C12 1.347(4) . ?
N5 C8 1.449(4) . ?
N5 C10 1.461(4) . ?
N6 C7 1.341(4) . ?
N6 C11 1.461(4) . ?
N6 H6 0.8800 . ?
C7 C8 1.534(4) . ?
C8 C23 1.524(5) . ?
C8 H8 1.0000 . ?
C9 C10 1.516(5) . ?
C10 C16 1.548(5) . ?
C10 H10 1.0000 . ?
C11 C13 1.545(5) . ?
C11 C18 1.552(5) . ?
C11 H11 1.0000 . ?
C12 C17 1.512(5) . ?
C13 C21 1.528(5) . ?
C13 C20 1.537(5) . ?
C13 H13 1.0000 . ?
C14 C19 1.525(6) . ?
C14 C25 1.534(5) . ?
C14 C18 1.542(5) . ?
C14 H14 1.0000 . ?
C15 C22 1.300(5) . ?
C15 C18 1.517(5) . ?
C15 H15 0.9500 . ?
C16 C17 1.524(5) . ?
C16 H16A 0.9900 . ?
C16 H16B 0.9900 . ?
C17 H17A 0.9900 . ?
C17 H17B 0.9900 . ?
C18 C24 1.556(5) . ?
C19 C21 1.530(6) . ?
C19 H19A 0.9900 . ?
C19 H19B 0.9900 . ?
C20 C30 1.519(6) . ?
C20 C28 1.521(6) . ?
C20 H20 1.0000 . ?
C21 H21A 0.9900 . ?
C21 H21B 0.9900 . ?
C22 C27 1.504(6) . ?
C22 C29 1.505(7) . ?
C23 H23A 0.9800 . ?
C23 H23B 0.9800 . ?
C23 H23C 0.9800 . ?
C24 C29 1.495(6) . ?
C24 H24A 0.9900 . ?
C24 H24B 0.9900 . ?
C25 H25A 0.9800 . ?
C25 H25B 0.9800 . ?
C25 H25C 0.9800 . ?
C26 H26A 0.9800 . ?
C26 H26B 0.9800 . ?
C26 H26C 0.9800 . ?
C27 H27A 0.9800 . ?
C27 H27B 0.9800 . ?
C27 H27C 0.9800 . ?
C28 H28A 0.9800 . ?
C28 H28B 0.9800 . ?
C28 H28C 0.9800 . ?
C29 H29A 0.9900 . ?
C29 H29B 0.9900 . ?
C30 H30A 0.9800 . ?
C30 H30B 0.9800 . ?
C30 H30C 0.9800 . ?
C31 C33 1.233(14) . ?
C31 C32 1.365(9) . ?
C31 H31 0.9500 . ?
C32 C31 1.365(9) 2_556 ?
C32 H32 0.9500 . ?
C33 C34 1.424(13) . ?
C33 H33 0.9500 . ?
C34 C33 1.424(13) 2_556 ?
C34 H34 0.9500 . ?

loop_
_geom_hbond_atom_site_label_D
_geom_hbond_atom_site_label_H
_geom_hbond_atom_site_label_A
_geom_hbond_site_symmetry_D
_geom_hbond_site_symmetry_H
_geom_hbond_site_symmetry_A
_geom_hbond_distance_DA
_geom_hbond_distance_DH
_geom_hbond_distance_HA
_geom_hbond_angle_DHA
_geom_hbond_publ_flag
N6 H6 O2 . . 2_657 2.936(3) 0.880 2.069 168.0 no

loop_
_geom_torsion_atom_site_label_1
_geom_torsion_atom_site_label_2
_geom_torsion_atom_site_label_3
_geom_torsion_atom_site_label_4
_geom_torsion
_geom_torsion_site_symmetry_1
_geom_torsion_site_symmetry_2
_geom_torsion_site_symmetry_3
_geom_torsion_site_symmetry_4
_geom_torsion_publ_flag
C11 N6 C7 O1 3.1(5) . . . . ?
C11 N6 C7 C8 -179.1(3) . . . . ?
C12 N5 C8 C23 108.4(4) . . . . ?
C10 N5 C8 C23 -68.7(4) . . . . ?
C12 N5 C8 C7 -129.7(3) . . . . ?
C10 N5 C8 C7 53.3(4) . . . . ?
O1 C7 C8 N5 -52.5(4) . . . . ?
N6 C7 C8 N5 129.6(3) . . . . ?
O1 C7 C8 C23 71.0(4) . . . . ?
N6 C7 C8 C23 -106.9(3) . . . . ?
C26 O3 C9 O4 -0.7(6) . . . . ?
C26 O3 C9 C10 173.7(4) . . . . ?
C12 N5 C10 C9 96.2(3) . . . . ?
C8 N5 C10 C9 -86.5(4) . . . . ?
C12 N5 C10 C16 -18.9(4) . . . . ?
C8 N5 C10 C16 158.4(3) . . . . ?
O4 C9 C10 N5 -30.5(5) . . . . ?
O3 C9 C10 N5 155.1(3) . . . . ?
O4 C9 C10 C16 81.3(4) . . . . ?
O3 C9 C10 C16 -93.1(3) . . . . ?
C7 N6 C11 C13 119.7(3) . . . . ?
C7 N6 C11 C18 -114.8(3) . . . . ?
C8 N5 C12 O2 3.7(5) . . . . ?
C10 N5 C12 O2 -179.0(3) . . . . ?
C8 N5 C12 C17 -176.3(3) . . . . ?
C10 N5 C12 C17 1.1(4) . . . . ?
N6 C11 C13 C21 67.6(3) . . . . ?
C18 C11 C13 C21 -57.4(4) . . . . ?
N6 C11 C13 C20 -60.7(4) . . . . ?
C18 C11 C13 C20 174.3(3) . . . . ?
N5 C10 C16 C17 28.2(4) . . . . ?
C9 C10 C16 C17 -90.3(3) . . . . ?
O2 C12 C17 C16 -162.3(4) . . . . ?
N5 C12 C17 C16 17.6(4) . . . . ?
C10 C16 C17 C12 -28.0(4) . . . . ?
C22 C15 C18 C14 125.1(4) . . . . ?
C22 C15 C18 C11 -112.6(4) . . . . ?
C22 C15 C18 C24 2.9(4) . . . . ?
C19 C14 C18 C15 67.7(4) . . . . ?
C25 C14 C18 C15 -56.3(4) . . . . ?
C19 C14 C18 C11 -54.5(3) . . . . ?
C25 C14 C18 C11 -178.5(3) . . . . ?
C19 C14 C18 C24 -176.9(3) . . . . ?
C25 C14 C18 C24 59.1(4) . . . . ?
N6 C11 C18 C15 168.3(3) . . . . ?
C13 C11 C18 C15 -67.6(4) . . . . ?
N6 C11 C18 C14 -66.8(3) . . . . ?
C13 C11 C18 C14 57.4(3) . . . . ?
N6 C11 C18 C24 57.9(3) . . . . ?
C13 C11 C18 C24 -178.0(3) . . . . ?
C25 C14 C19 C21 -179.6(3) . . . . ?
C18 C14 C19 C21 54.7(4) . . . . ?
C21 C13 C20 C30 174.8(3) . . . . ?
C11 C13 C20 C30 -59.6(4) . . . . ?
C21 C13 C20 C28 53.1(5) . . . . ?
C11 C13 C20 C28 178.7(4) . . . . ?
C20 C13 C21 C19 -178.5(3) . . . . ?
C11 C13 C21 C19 54.5(4) . . . . ?
C14 C19 C21 C13 -54.8(4) . . . . ?
C18 C15 C22 C27 177.4(4) . . . . ?
C18 C15 C22 C29 -3.3(5) . . . . ?
C15 C18 C24 C29 -1.4(5) . . . . ?
C14 C18 C24 C29 -123.8(4) . . . . ?
C11 C18 C24 C29 113.9(4) . . . . ?
C18 C24 C29 C22 -0.3(6) . . . . ?
C15 C22 C29 C24 2.2(6) . . . . ?
C27 C22 C29 C24 -178.5(4) . . . . ?
C33 C31 C32 C31 -3.0(9) . . . 2_556 ?
C32 C31 C33 C34 5.5(17) . . . . ?
C31 C33 C34 C33 -2.8(9) . . . 2_556 ?
